data_7052478
loop_
_publ_author_name
'Congreve, Aileen'
'Kataky, Ritu'
'Knell, Mark'
'Parker, David'
'Puschmann, Horst'
'Senanayake, Kanthi'
'Wylie, Lisa'

_publ_section_title
;
 Examination of cobalt, nickel, copper and zinc(ii) complex geometry
 and binding affinity in aqueous media using simple pyridylsulfonamide
 ligands
;
_journal_coden_ASTM NJCHE5
_journal_issue 1
_journal_name_full 'New Journal of Chemistry'
_journal_page_first 98
_journal_page_last 106
_journal_paper_doi 10.1039/b206279h
_journal_volume 27
_journal_year 2003
_chemical_formula_sum 'C28 H30 N4 O4 S2 Zn'
_chemical_formula_weight 616.05
_space_group_IT_number 15
_symmetry_cell_setting monoclinic
_symmetry_space_group_name_Hall '-I 2ya'
_symmetry_space_group_name_H-M 'I 1 2/a 1'
_atom_sites_solution_hydrogens geom
_atom_sites_solution_primary direct
_atom_sites_solution_secondary difmap
_cell_angle_alpha 90
_cell_angle_beta 91.7010(10)
_cell_angle_gamma 90
_cell_formula_units_Z 8
_cell_length_a 28.1286(5)
_cell_length_b 12.0327(2)
_cell_length_c 16.7257(3)
_cell_measurement_reflns_used 8265
_cell_measurement_temperature 120(2)
_cell_measurement_theta_max 28.4525
_cell_measurement_theta_min 2.4365
_cell_volume 5658.54(17)
_computing_cell_refinement 'SMART-NT V5.0 (Bruker, 1998)'
_computing_data_collection 'SMART-NT V5.0 (Bruker, 1998)'
_computing_data_reduction 'SMART-NT V5.0 (Bruker, 1998)'
_computing_molecular_graphics 'Bruker SHELXTL'
_computing_publication_material 'Bruker SHELXTL'
_computing_structure_refinement 'SHELXL-93 (Sheldrick, 1993)'
_computing_structure_solution 'SHELXS-97 (Sheldrick, 1997)'
_diffrn_ambient_temperature 120(2)
_diffrn_detector_area_resol_mean 8
_diffrn_measured_fraction_theta_full 0.523
_diffrn_measured_fraction_theta_max 0.523
_diffrn_measurement_device_type 'Bruker SMART CCD 6K area detector'
_diffrn_measurement_method \w-scans
_diffrn_radiation_monochromator graphite
_diffrn_radiation_source 'fine-focus sealed tube'
_diffrn_radiation_type MoK\a
_diffrn_radiation_wavelength 0.71073
_diffrn_reflns_av_R_equivalents 0.0248
_diffrn_reflns_av_sigmaI/netI 0.0291
_diffrn_reflns_limit_h_max 37
_diffrn_reflns_limit_h_min -37
_diffrn_reflns_limit_k_max 16
_diffrn_reflns_limit_k_min -16
_diffrn_reflns_limit_l_max 22
_diffrn_reflns_limit_l_min -22
_diffrn_reflns_number 18139
_diffrn_reflns_theta_full 28.51
_diffrn_reflns_theta_max 28.51
_diffrn_reflns_theta_min 1.84
_exptl_absorpt_coefficient_mu 1.057
_exptl_absorpt_correction_T_max 0.827
_exptl_absorpt_correction_T_min 0.666
_exptl_absorpt_correction_type multi-scan
_exptl_absorpt_process_details 'SADABS (G.M.Sheldrick, 1998)'
_exptl_crystal_colour clear_colourless
_exptl_crystal_density_diffrn 1.446
_exptl_crystal_density_meas ?
_exptl_crystal_density_method .
_exptl_crystal_description block
_exptl_crystal_F_000 2560
_exptl_crystal_size_max 0.52
_exptl_crystal_size_mid 0.28
_exptl_crystal_size_min 0.18
_refine_diff_density_max 0.399
_refine_diff_density_min -0.224
_refine_diff_density_rms 0.038
_refine_ls_extinction_method none
_refine_ls_goodness_of_fit_ref 1.033
_refine_ls_hydrogen_treatment refall
_refine_ls_matrix_type full
_refine_ls_number_parameters 356
_refine_ls_number_reflns 3757
_refine_ls_number_restraints 0
_refine_ls_restrained_S_all 1.033
_refine_ls_R_factor_all 0.0331
_refine_ls_R_factor_gt 0.0269
_refine_ls_shift/su_max 0.001
_refine_ls_shift/su_mean 0.000
_refine_ls_structure_factor_coef Fsqd
_refine_ls_weighting_details 'calc w=1/[\s^2^(Fo^2^)+(0.0242P)^2^+7.4532P] where P=(Fo^2^+2Fc^2^)/3'
_refine_ls_weighting_scheme calc
_refine_ls_wR_factor_gt 0.0665
_refine_ls_wR_factor_ref 0.0710
_reflns_number_gt 3292
_reflns_number_total 3757
_reflns_threshold_expression >2sigma(I)
_cod_data_source_file b206279h.txt
_cod_data_source_block ZnL4
_cod_depositor_comments
;
The following automatic conversions were performed:
'_symmetry_cell_setting' value 'Monoclinic' changed to 'monoclinic'
according to '/home/saulius/struct/CIF-dictionaries/cif_core.dic'
dictionary named 'cif_core.dic' version 2.4.1 from 2010-06-29.

Automatic conversion script
Id: cif_fix_enum 1527 2010-12-29 10:47:43Z saulius 
;
_cod_original_sg_symbol_H-M I2/a
_cod_database_code 7052478

loop_
_symmetry_equiv_pos_as_xyz
'x, y, z'
'-x+1/2, y, -z'
'x+1/2, y+1/2, z+1/2'
'-x+1, y+1/2, -z+1/2'
'-x, -y, -z'
'x-1/2, -y, z'
'-x+1/2, -y+1/2, -z+1/2'
'x, -y+1/2, z+1/2'

loop_
_atom_site_label
_atom_site_type_symbol
_atom_site_fract_x
_atom_site_fract_y
_atom_site_fract_z
_atom_site_U_iso_or_equiv
_atom_site_adp_type
_atom_site_occupancy
_atom_site_symmetry_multiplicity
_atom_site_calc_flag
_atom_site_refinement_flags
_atom_site_disorder_assembly
_atom_site_disorder_group
Zn1 Zn 0.422168(8) -0.006425(19) 0.721651(13) 0.01960(7) Uani 1 1 d . . .
S11 S 0.401258(19) 0.23223(8) 0.65990(3) 0.0251(3) Uani 1 1 d . . .
N11 N 0.4215(3) 0.0000(7) 0.8441(4) 0.0187(9) Uani 1 1 d . . .
N12 N 0.39817(7) 0.14532(15) 0.73055(10) 0.0260(4) Uani 1 1 d . . .
N21 N 0.49023(6) -0.02719(15) 0.67724(10) 0.0200(3) Uani 1 1 d . . .
O11 O 0.40763(6) 0.16777(14) 0.58779(9) 0.0328(4) Uani 1 1 d . . .
C15 C 0.41300(8) 0.10328(18) 0.87126(12) 0.0241(4) Uani 1 1 d . . .
O12 O 0.43541(6) 0.32009(14) 0.67662(10) 0.0330(4) Uani 1 1 d . . .
C11 C 0.43521(8) -0.08055(18) 0.89551(13) 0.0264(4) Uani 1 1 d . . .
C14 C 0.41761(8) 0.12933(19) 0.95225(13) 0.0279(5) Uani 1 1 d . . .
H14 H 0.4108 0.2004 0.9704 0.034 Uiso 1 1 calc R . .
O22 O 0.3675(2) -0.3153(5) 0.6435(3) 0.0427(16) Uani 1 1 d . . .
S21 S 0.35994(8) -0.1958(2) 0.64433(11) 0.0268(2) Uani 1 1 d . . .
C24 C 0.52804(8) -0.09950(19) 0.56240(13) 0.0283(5) Uani 1 1 d . . .
H24 H 0.5262 -0.1415 0.5157 0.034 Uiso 1 1 calc R . .
N22 N 0.40815(6) -0.12859(16) 0.65013(11) 0.0239(4) Uani 1 1 d . . .
C26 C 0.44418(8) -0.15467(18) 0.59263(12) 0.0247(4) Uani 1 1 d . . .
H26A H 0.4325 -0.1359 0.5392 0.030 Uiso 1 1 calc R . .
H26B H 0.4509 -0.2337 0.5940 0.030 Uiso 1 1 calc R . .
O21 O 0.33041(6) -0.15124(18) 0.70580(11) 0.0401(4) Uani 1 1 d . . .
C23 C 0.56942(8) -0.0443(2) 0.58452(15) 0.0331(5) Uani 1 1 d . . .
H23 H 0.5961 -0.0482 0.5532 0.040 Uiso 1 1 calc R . .
C25 C 0.48906(7) -0.09087(17) 0.61157(12) 0.0216(4) Uani 1 1 d . . .
C106 C 0.30405(9) 0.2338(4) 0.64991(18) 0.0411(11) Uani 1 1 d . . .
H106 H 0.3058 0.1576 0.6585 0.049 Uiso 1 1 calc R . .
C103 C 0.29806(9) 0.4622(2) 0.62683(15) 0.0314(5) Uani 1 1 d . . .
H103 H 0.2964 0.5387 0.6197 0.038 Uiso 1 1 calc R . .
C101 C 0.34516(8) 0.29820(18) 0.65008(12) 0.0241(4) Uani 1 1 d . . .
C201 C 0.33436(8) -0.1624(2) 0.54882(14) 0.0282(4) Uani 1 1 d . . .
C102 C 0.34201(8) 0.41256(19) 0.64097(13) 0.0273(4) Uani 1 1 d . . .
H102 H 0.3694 0.4559 0.6444 0.033 Uiso 1 1 calc R . .
C12 C 0.44092(10) -0.0583(2) 0.97641(14) 0.0345(5) Uani 1 1 d . . .
H12 H 0.4504 -0.1145 1.0116 0.041 Uiso 1 1 calc R . .
C16 C 0.39864(10) 0.19165(18) 0.81144(13) 0.0318(5) Uani 1 1 d . . .
H16A H 0.3673 0.2196 0.8232 0.038 Uiso 1 1 calc R . .
H16B H 0.4209 0.2532 0.8151 0.038 Uiso 1 1 calc R . .
C13 C 0.43247(10) 0.0476(2) 1.00472(13) 0.0337(5) Uani 1 1 d . . .
H13 H 0.4368 0.0634 1.0589 0.040 Uiso 1 1 calc R . .
C104 C 0.25676(9) 0.4004(2) 0.62311(17) 0.0400(6) Uani 1 1 d . . .
C105 C 0.26023(10) 0.2860(2) 0.6366(2) 0.0525(8) Uani 1 1 d . . .
H105 H 0.2326 0.2435 0.6367 0.063 Uiso 1 1 calc R . .
C206 C 0.32256(9) -0.0527(2) 0.53268(16) 0.0380(6) Uani 1 1 d . . .
H206 H 0.3257 0.0011 0.5724 0.046 Uiso 1 1 calc R . .
C21 C 0.53090(8) 0.02606(18) 0.70012(13) 0.0247(4) Uani 1 1 d . . .
C211 C 0.52977(8) 0.0921(2) 0.77555(14) 0.0311(5) Uani 1 1 d . . .
H21A H 0.5075 0.1521 0.7689 0.047 Uiso 1 1 calc R . .
H21B H 0.5609 0.1216 0.7877 0.047 Uiso 1 1 calc R . .
H21C H 0.5202 0.0451 0.8186 0.047 Uiso 1 1 calc R . .
C111 C 0.44457(10) -0.19283(18) 0.86078(14) 0.0344(5) Uani 1 1 d . . .
H11A H 0.4184 -0.2139 0.8260 0.052 Uiso 1 1 calc R . .
H11B H 0.4482 -0.2462 0.9032 0.052 Uiso 1 1 calc R . .
H11C H 0.4732 -0.1903 0.8310 0.052 Uiso 1 1 calc R . .
C204 C 0.30179(9) -0.1024(3) 0.39562(16) 0.0412(6) Uani 1 1 d . . .
C205 C 0.30592(10) -0.0242(3) 0.45648(18) 0.0443(7) Uani 1 1 d . . .
H205 H 0.2973 0.0491 0.4459 0.053 Uiso 1 1 calc R . .
C203 C 0.31418(11) -0.2108(3) 0.41306(17) 0.0506(8) Uani 1 1 d . . .
H203 H 0.3116 -0.2646 0.3732 0.061 Uiso 1 1 calc R . .
C107 C 0.20912(11) 0.4562(3) 0.6088(3) 0.0622(9) Uani 1 1 d . . .
H10A H 0.1944 0.4685 0.6591 0.093 Uiso 1 1 calc R . .
H10B H 0.1891 0.4094 0.5758 0.093 Uiso 1 1 calc R . .
H10C H 0.2136 0.5261 0.5825 0.093 Uiso 1 1 calc R . .
C22 C 0.5700(4) 0.0165(10) 0.6542(7) 0.0310(18) Uani 1 1 d . . .
H22 H 0.5979 0.0524 0.6705 0.037 Uiso 1 1 calc R . .
C207 C 0.28479(11) -0.0698(4) 0.31257(18) 0.0599(10) Uani 1 1 d . . .
H20A H 0.3004 -0.1150 0.2740 0.090 Uiso 1 1 calc R . .
H20B H 0.2921 0.0070 0.3034 0.090 Uiso 1 1 calc R . .
H20C H 0.2510 -0.0806 0.3074 0.090 Uiso 1 1 calc R . .
C202 C 0.33051(9) -0.241(2) 0.48943(15) 0.041(2) Uani 1 1 d . . .
H202 H 0.3388 -0.3144 0.5002 0.050 Uiso 1 1 calc R . .

loop_
_atom_site_aniso_label
_atom_site_aniso_U_11
_atom_site_aniso_U_22
_atom_site_aniso_U_33
_atom_site_aniso_U_23
_atom_site_aniso_U_13
_atom_site_aniso_U_12
Zn1 0.02368(13) 0.01792(12) 0.01732(12) -0.00133(8) 0.00271(9) 0.00131(9)
S11 0.0300(2) 0.0245(8) 0.02090(19) 0.0052(2) 0.00427(16) 0.0043(2)
N11 0.018(3) 0.021(2) 0.0176(13) 0.0045(11) 0.0043(13) 0.0024(17)
N12 0.0400(10) 0.0197(8) 0.0184(8) 0.0027(7) 0.0042(7) 0.0069(7)
N21 0.0212(8) 0.0198(8) 0.0192(8) 0.0015(6) 0.0005(6) -0.0002(6)
O11 0.0442(10) 0.0336(9) 0.0211(7) 0.0035(6) 0.0075(7) 0.0120(7)
C15 0.0318(11) 0.0207(10) 0.0201(9) 0.0007(8) 0.0048(8) 0.0002(8)
O12 0.0293(8) 0.0316(9) 0.0379(9) 0.0094(7) -0.0010(7) -0.0008(7)
C11 0.0353(12) 0.0206(10) 0.0235(10) 0.0035(9) 0.0028(8) 0.0014(9)
C14 0.0400(13) 0.0219(10) 0.0222(10) -0.0037(8) 0.0061(9) 0.0007(9)
O22 0.047(3) 0.0244(19) 0.055(2) 0.0087(14) -0.0154(18) -0.013(2)
S21 0.0225(4) 0.0297(5) 0.0280(5) 0.0020(4) -0.0038(3) -0.0053(3)
C24 0.0301(11) 0.0286(11) 0.0265(10) 0.0017(9) 0.0070(8) 0.0073(9)
N22 0.0214(8) 0.0262(9) 0.0242(8) -0.0057(7) 0.0019(7) -0.0015(7)
C26 0.0265(10) 0.0253(10) 0.0223(10) -0.0051(8) 0.0015(8) 0.0023(8)
O21 0.0253(8) 0.0624(13) 0.0328(9) 0.0023(9) 0.0029(7) -0.0035(8)
C23 0.0256(11) 0.0334(12) 0.0409(13) 0.0108(11) 0.0116(10) 0.0054(9)
C25 0.0250(10) 0.0187(9) 0.0212(9) 0.0015(7) 0.0013(7) 0.0027(8)
C106 0.0406(11) 0.011(3) 0.0720(16) -0.0022(11) 0.0052(11) -0.0029(10)
C103 0.0358(12) 0.0225(10) 0.0359(12) 0.0035(9) 0.0010(10) 0.0036(9)
C101 0.0297(11) 0.0197(9) 0.0229(10) 0.0008(8) 0.0005(8) 0.0028(8)
C201 0.0219(10) 0.0320(12) 0.0305(11) -0.0001(9) -0.0022(8) -0.0028(9)
C102 0.0297(11) 0.0210(10) 0.0311(11) 0.0026(8) 0.0005(9) -0.0007(8)
C12 0.0548(15) 0.0272(12) 0.0214(10) 0.0058(9) -0.0004(10) 0.0049(11)
C16 0.0523(14) 0.0220(11) 0.0212(10) -0.0005(8) 0.0059(9) 0.0094(10)
C13 0.0494(14) 0.0331(12) 0.0186(10) -0.0014(9) 0.0021(9) 0.0007(11)
C104 0.0319(12) 0.0384(14) 0.0494(15) -0.0050(12) -0.0046(11) 0.0066(11)
C105 0.0311(13) 0.0357(14) 0.091(2) -0.0089(13) 0.0010(14) -0.0067(10)
C206 0.0410(14) 0.0379(14) 0.0348(13) -0.0018(11) -0.0022(11) 0.0103(11)
C21 0.0259(10) 0.0200(9) 0.0280(10) 0.0046(8) -0.0024(8) -0.0023(8)
C211 0.0317(12) 0.0306(12) 0.0307(11) -0.0007(9) -0.0053(9) -0.0108(9)
C111 0.0525(15) 0.0206(11) 0.0300(11) 0.0027(9) 0.0018(10) 0.0074(10)
C204 0.0228(11) 0.0663(19) 0.0345(13) 0.0095(13) -0.0022(9) -0.0064(11)
C205 0.0375(14) 0.0517(17) 0.0435(15) 0.0115(13) -0.0008(11) 0.0116(12)
C203 0.0555(17) 0.0579(18) 0.0375(13) -0.0080(12) -0.0128(12) -0.0130(13)
C107 0.0350(15) 0.060(2) 0.091(3) -0.0029(19) -0.0119(16) 0.0116(14)
C22 0.017(3) 0.028(3) 0.048(2) 0.0026(19) -0.0003(17) 0.001(2)
C207 0.0404(16) 0.102(3) 0.0366(15) 0.0230(17) -0.0072(12) -0.0077(17)
C202 0.0507(12) 0.032(6) 0.0408(11) 0.001(2) -0.0125(9) -0.006(3)

loop_
_atom_type_symbol
_atom_type_description
_atom_type_scat_dispersion_real
_atom_type_scat_dispersion_imag
_atom_type_scat_source
C C 0.0033 0.0016 'International Tables Vol C Tables 4.2.6.8 and 6.1.1.4'
H H 0.0000 0.0000 'International Tables Vol C Tables 4.2.6.8 and 6.1.1.4'
N N 0.0061 0.0033 'International Tables Vol C Tables 4.2.6.8 and 6.1.1.4'
O O 0.0106 0.0060 'International Tables Vol C Tables 4.2.6.8 and 6.1.1.4'
S S 0.1246 0.1234 'International Tables Vol C Tables 4.2.6.8 and 6.1.1.4'
Zn Zn 0.2839 1.4301 'International Tables Vol C Tables 4.2.6.8 and 6.1.1.4'

loop_
_geom_angle_atom_site_label_1
_geom_angle_atom_site_label_2
_geom_angle_atom_site_label_3
_geom_angle
_geom_angle_site_symmetry_1
_geom_angle_site_symmetry_3
_geom_angle_publ_flag
N22 Zn1 N12 134.01(8) . . ?
N22 Zn1 N11 129.8(3) . . ?
N12 Zn1 N11 82.8(2) . . ?
N22 Zn1 N21 82.01(7) . . ?
N12 Zn1 N21 117.47(8) . . ?
N11 Zn1 N21 113.3(2) . . ?
O11 S11 O12 116.93(11) . . ?
O11 S11 N12 106.18(11) . . ?
O12 S11 N12 112.87(10) . . ?
O11 S11 C101 107.14(10) . . ?
O12 S11 C101 105.94(11) . . ?
N12 S11 C101 107.29(10) . . ?
C11 N11 C15 120.0(5) . . ?
C11 N11 Zn1 126.9(5) . . ?
C15 N11 Zn1 112.2(4) . . ?
C16 N12 S11 116.08(15) . . ?
C16 N12 Zn1 115.65(13) . . ?
S11 N12 Zn1 122.28(10) . . ?
C25 N21 C21 120.12(18) . . ?
C25 N21 Zn1 111.09(13) . . ?
C21 N21 Zn1 128.12(15) . . ?
N11 C15 C14 121.6(3) . . ?
N11 C15 C16 118.3(3) . . ?
C14 C15 C16 120.15(19) . . ?
N11 C11 C12 120.6(4) . . ?
N11 C11 C111 116.9(4) . . ?
C12 C11 C111 122.5(2) . . ?
C13 C14 C15 118.5(2) . . ?
O21 S21 O22 117.5(3) . . ?
O21 S21 N22 106.09(18) . . ?
O22 S21 N22 112.5(4) . . ?
O21 S21 C201 109.24(18) . . ?
O22 S21 C201 105.7(3) . . ?
N22 S21 C201 105.25(14) . . ?
C23 C24 C25 118.5(2) . . ?
C26 N22 S21 117.62(17) . . ?
C26 N22 Zn1 116.21(14) . . ?
S21 N22 Zn1 126.00(13) . . ?
N22 C26 C25 110.39(17) . . ?
C22 C23 C24 118.1(5) . . ?
N21 C25 C24 121.7(2) . . ?
N21 C25 C26 117.71(17) . . ?
C24 C25 C26 120.54(19) . . ?
C101 C106 C105 118.7(4) . . ?
C104 C103 C102 121.4(2) . . ?
C102 C101 C106 120.1(3) . . ?
C102 C101 S11 120.60(18) . . ?
C106 C101 S11 119.3(2) . . ?
C202 C201 C206 120.1(8) . . ?
C202 C201 S21 121.0(7) . . ?
C206 C201 S21 118.6(2) . . ?
C103 C102 C101 120.0(2) . . ?
C13 C12 C11 119.8(2) . . ?
N12 C16 C15 109.88(17) . . ?
C14 C13 C12 119.5(2) . . ?
C103 C104 C105 118.0(2) . . ?
C103 C104 C107 120.6(3) . . ?
C105 C104 C107 121.4(3) . . ?
C106 C105 C104 121.7(3) . . ?
C201 C206 C205 119.1(3) . . ?
N21 C21 C22 119.2(5) . . ?
N21 C21 C211 116.82(19) . . ?
C22 C21 C211 124.0(5) . . ?
C203 C204 C205 118.1(2) . . ?
C203 C204 C207 120.8(3) . . ?
C205 C204 C207 121.1(3) . . ?
C206 C205 C204 121.6(3) . . ?
C204 C203 C202 121.0(10) . . ?
C21 C22 C23 122.1(9) . . ?
C201 C202 C203 120.1(17) . . ?

loop_
_geom_bond_atom_site_label_1
_geom_bond_atom_site_label_2
_geom_bond_distance
_geom_bond_site_symmetry_2
_geom_bond_publ_flag
Zn1 N22 1.9286(18) . ?
Zn1 N12 1.9540(18) . ?
Zn1 N11 2.050(7) . ?
Zn1 N21 2.0889(17) . ?
S11 O11 1.4496(17) . ?
S11 O12 1.4500(19) . ?
S11 N12 1.5822(19) . ?
S11 C101 1.770(2) . ?
N11 C11 1.344(7) . ?
N11 C15 1.347(9) . ?
N12 C16 1.463(3) . ?
N21 C25 1.339(3) . ?
N21 C21 1.356(3) . ?
C15 C14 1.393(3) . ?
C15 C16 1.507(3) . ?
C11 C12 1.384(3) . ?
C11 C111 1.497(3) . ?
C14 C13 1.375(3) . ?
O22 S21 1.454(4) . ?
S21 O21 1.444(3) . ?
S21 N22 1.579(3) . ?
S21 C201 1.778(3) . ?
C24 C23 1.381(3) . ?
C24 C25 1.394(3) . ?
N22 C26 1.452(3) . ?
C26 C25 1.503(3) . ?
C23 C22 1.376(12) . ?
C106 C101 1.392(4) . ?
C106 C105 1.395(4) . ?
C103 C104 1.379(4) . ?
C103 C102 1.387(3) . ?
C101 C102 1.387(3) . ?
C201 C202 1.373(17) . ?
C201 C206 1.385(4) . ?
C12 C13 1.383(4) . ?
C104 C105 1.398(4) . ?
C104 C107 1.512(4) . ?
C206 C205 1.388(4) . ?
C21 C22 1.365(10) . ?
C21 C211 1.492(3) . ?
C204 C203 1.379(4) . ?
C204 C205 1.389(4) . ?
C204 C207 1.508(4) . ?
C203 C202 1.392(8) . ?

loop_
_cod_changelog_entry_id
_cod_changelog_entry_author
_cod_changelog_entry_date
_cod_changelog_entry_text
1 'Vaitkus, Antanas' 2022-04-22T19:20:00+03:00 'Updated bibliographic information.'
